data_7040055
loop_
_publ_author_name
'Petzold, Holm'
'Djomgoue, Paul'
'H\"orner, Gerald'
'Speck, J Matth\"aus'
'R\"uffer, Tobias'
'Schaarschmidt, Dieter'

_publ_section_title
;
 (1)H NMR spectroscopic elucidation in solution of the kinetics and
 thermodynamics of spin crossover for an exceptionally robust Fe(2+)
 complex.
;
_journal_issue 35
_journal_name_full 'Dalton transactions (Cambridge, England : 2003)'
_journal_page_first 13798
_journal_page_last 13809
_journal_paper_doi 10.1039/c6dt01895e
_journal_volume 45
_journal_year 2016
_chemical_formula_moiety 'C30 H34 Fe N6, 2(B F4)'
_chemical_formula_sum 'C30 H34 B2 F8 Fe N6'
_chemical_formula_weight 708.10
_chemical_name_systematic
;
 ?
;
_space_group_crystal_system monoclinic
_space_group_IT_number 14
_space_group_name_Hall '-P 2yn'
_space_group_name_H-M_alt 'P 1 21/n 1'
_symmetry_space_group_name_Hall '-P 2yn'
_symmetry_space_group_name_H-M 'P 1 21/n 1'
_atom_sites_solution_hydrogens geom
_audit_creation_method SHELXL-2013
_audit_update_record
;
2016-04-06 deposited with the CCDC.
2016-07-27 downloaded from the CCDC.
;
_cell_angle_alpha 90
_cell_angle_beta 98.327(3)
_cell_angle_gamma 90
_cell_formula_units_Z 8
_cell_length_a 17.0747(5)
_cell_length_b 9.8281(3)
_cell_length_c 36.0100(11)
_cell_measurement_reflns_used 12470
_cell_measurement_temperature 115
_cell_measurement_theta_max 27.7770
_cell_measurement_theta_min 3.2700
_cell_volume 5979.2(3)
_computing_cell_refinement 'CrysAlisPro 1.171.38.41l (Rigaku OD, 2015)'
_computing_data_collection 'CrysAlisPro 1.171.38.41l (Rigaku OD, 2015)'
_computing_data_reduction 'CrysAlisPro 1.171.38.41l (Rigaku OD, 2015)'
_computing_structure_refinement 'SHELXL-2013 (Sheldrick, 2013)'
_computing_structure_solution 'SHELXS-2013 (Sheldrick, 2013)'
_diffrn_ambient_temperature 115
_diffrn_measured_fraction_theta_full 0.997
_diffrn_measured_fraction_theta_max 0.997
_diffrn_measurement_device_type 'oxford gemini s'
_diffrn_measurement_method '\w scans'
_diffrn_radiation_type MoK\a
_diffrn_radiation_wavelength 0.71073
_diffrn_reflns_av_R_equivalents 0.0384
_diffrn_reflns_av_unetI/netI 0.0308
_diffrn_reflns_Laue_measured_fraction_full 0.997
_diffrn_reflns_Laue_measured_fraction_max 0.997
_diffrn_reflns_limit_h_max 19
_diffrn_reflns_limit_h_min -20
_diffrn_reflns_limit_k_max 11
_diffrn_reflns_limit_k_min -11
_diffrn_reflns_limit_l_max 42
_diffrn_reflns_limit_l_min -41
_diffrn_reflns_number 46925
_diffrn_reflns_point_group_measured_fraction_full 0.997
_diffrn_reflns_point_group_measured_fraction_max 0.997
_diffrn_reflns_theta_full 25.000
_diffrn_reflns_theta_max 24.999
_diffrn_reflns_theta_min 3.048
_exptl_absorpt_coefficient_mu 0.589
_exptl_absorpt_correction_T_max 1.00000
_exptl_absorpt_correction_T_min 0.75173
_exptl_absorpt_correction_type multi-scan
_exptl_absorpt_process_details
;
CrysAlisPro 1.171.38.41l (Rigaku Oxford Diffraction, 2015)
Empirical absorption correction using spherical harmonics,
 implemented in SCALE3 ABSPACK scaling algorithm.
;
_exptl_crystal_colour purple
_exptl_crystal_density_diffrn 1.573
_exptl_crystal_description block
_exptl_crystal_F_000 2912
_exptl_crystal_size_max 0.3
_exptl_crystal_size_mid 0.3
_exptl_crystal_size_min 0.2
_refine_diff_density_max 0.693
_refine_diff_density_min -0.506
_refine_diff_density_rms 0.065
_refine_ls_extinction_method none
_refine_ls_goodness_of_fit_ref 1.085
_refine_ls_hydrogen_treatment constr
_refine_ls_matrix_type full
_refine_ls_number_parameters 847
_refine_ls_number_reflns 10500
_refine_ls_number_restraints 0
_refine_ls_restrained_S_all 1.085
_refine_ls_R_factor_all 0.0634
_refine_ls_R_factor_gt 0.0522
_refine_ls_shift/su_max 0.002
_refine_ls_shift/su_mean 0.000
_refine_ls_structure_factor_coef Fsqd
_refine_ls_weighting_details 'w=1/[\s^2^(Fo^2^)+(0.0475P)^2^+10.3855P] where P=(Fo^2^+2Fc^2^)/3'
_refine_ls_weighting_scheme calc
_refine_ls_wR_factor_gt 0.1224
_refine_ls_wR_factor_ref 0.1273
_reflns_Friedel_coverage 0.000
_reflns_number_gt 8887
_reflns_number_total 10500
_reflns_threshold_expression 'I > 2\s(I)'
_cod_data_source_file c6dt01895e2.cif
_cod_data_source_block shelx
_cod_depositor_comments 'Adding full bibliography for 7040051--7040055.cif.'
_cod_database_code 7040055
_shelx_space_group_comment
;
The symmetry employed for this shelxl refinement is uniquely defined
by the following loop, which should always be used as a source of
symmetry information in preference to the above space-group names.
They are only intended as comments.
;
_oxdiff_exptl_absorpt_empirical_full_min 0.870
_oxdiff_exptl_absorpt_empirical_full_max 1.455
_oxdiff_exptl_absorpt_empirical_details
;
Empirical correction (ABSPACK) includes:
- Absorption correction using spherical harmonics
- Frame scaling
- Detector area scaling
;
_shelxl_version_number 2013-4

loop_
_space_group_symop_operation_xyz
'x, y, z'
'-x+1/2, y+1/2, -z+1/2'
'-x, -y, -z'
'x-1/2, -y-1/2, z-1/2'

loop_
_atom_site_label
_atom_site_type_symbol
_atom_site_fract_x
_atom_site_fract_y
_atom_site_fract_z
_atom_site_U_iso_or_equiv
_atom_site_adp_type
_atom_site_occupancy
_atom_site_site_symmetry_order
_atom_site_calc_flag
_atom_site_refinement_flags_posn
_atom_site_refinement_flags_adp
C1 C 1.04165(19) 0.4063(4) 0.12108(9) 0.0308(7) Uani 1 1 d . .
H1 H 1.0321 0.3545 0.1432 0.037 Uiso 1 1 calc R U
C2 C 0.96167(19) 0.4564(3) 0.10315(10) 0.0338(8) Uani 1 1 d . .
H2A H 0.9260 0.3796 0.0984 0.041 Uiso 1 1 calc R U
H2B H 0.9667 0.4983 0.0792 0.041 Uiso 1 1 calc R U
C3 C 0.9263(2) 0.5592(4) 0.12770(11) 0.0371(8) Uani 1 1 d . .
H3A H 0.8773 0.5945 0.1141 0.045 Uiso 1 1 calc R U
H3B H 0.9141 0.5141 0.1501 0.045 Uiso 1 1 calc R U
C4 C 0.9819(2) 0.6744(4) 0.13869(11) 0.0404(9) Uani 1 1 d . .
H4A H 0.9584 0.7375 0.1546 0.049 Uiso 1 1 calc R U
H4B H 0.9922 0.7230 0.1165 0.049 Uiso 1 1 calc R U
C5 C 1.06025(19) 0.6183(3) 0.16000(10) 0.0327(8) Uani 1 1 d . .
H5A H 1.0967 0.6928 0.1669 0.039 Uiso 1 1 calc R U
H5B H 1.0501 0.5736 0.1828 0.039 Uiso 1 1 calc R U
C6 C 1.09737(19) 0.5168(4) 0.13544(10) 0.0323(8) Uani 1 1 d . .
H6 H 1.1093 0.5675 0.1135 0.039 Uiso 1 1 calc R U
C7 C 1.04422(18) 0.1732(3) 0.10026(9) 0.0264(7) Uani 1 1 d . .
H7A H 1.0550 0.1154 0.0798 0.032 Uiso 1 1 calc R U
H7B H 0.9873 0.1838 0.0986 0.032 Uiso 1 1 calc R U
C8 C 1.07680(17) 0.1095(3) 0.13701(9) 0.0244(7) Uani 1 1 d . .
C9 C 1.04017(19) 0.0161(3) 0.15729(9) 0.0297(7) Uani 1 1 d . .
H9 H 0.9879 -0.0093 0.1495 0.036 Uiso 1 1 calc R U
C10 C 1.0827(2) -0.0395(3) 0.18950(10) 0.0321(8) Uani 1 1 d . .
H10 H 1.0581 -0.0995 0.2041 0.038 Uiso 1 1 calc R U
C11 C 1.1612(2) -0.0061(3) 0.19987(9) 0.0305(7) Uani 1 1 d . .
H11 H 1.1908 -0.0473 0.2205 0.037 Uiso 1 1 calc R U
C12 C 1.19519(18) 0.0900(3) 0.17894(8) 0.0240(7) Uani 1 1 d . .
C13 C 1.27628(18) 0.1424(3) 0.18528(8) 0.0249(7) Uani 1 1 d . .
C14 C 1.3339(2) 0.0999(4) 0.21395(9) 0.0310(7) Uani 1 1 d . .
H14 H 1.3231 0.0298 0.2298 0.037 Uiso 1 1 calc R U
C15 C 1.4072(2) 0.1612(4) 0.21909(10) 0.0357(8) Uani 1 1 d . .
H15 H 1.4461 0.1339 0.2384 0.043 Uiso 1 1 calc R U
C16 C 1.42166(19) 0.2641(3) 0.19490(9) 0.0315(8) Uani 1 1 d . .
H16 H 1.4699 0.3097 0.1983 0.038 Uiso 1 1 calc R U
C17 C 1.36363(18) 0.2982(3) 0.16572(9) 0.0257(7) Uani 1 1 d . .
H17 H 1.3750 0.3643 0.1488 0.031 Uiso 1 1 calc R U
C18 C 1.2374(2) 0.5579(4) 0.15122(10) 0.0337(8) Uani 1 1 d . .
H18A H 1.2811 0.5432 0.1712 0.040 Uiso 1 1 calc R U
H18B H 1.2170 0.6490 0.1539 0.040 Uiso 1 1 calc R U
C19 C 1.26644(17) 0.5451(3) 0.11378(9) 0.0251(7) Uani 1 1 d . .
C20 C 1.31211(19) 0.6387(3) 0.09783(10) 0.0307(7) Uani 1 1 d . .
H20 H 1.3206 0.7251 0.1082 0.037 Uiso 1 1 calc R U
C21 C 1.3450(2) 0.6024(3) 0.06638(10) 0.0330(8) Uani 1 1 d . .
H21 H 1.3752 0.6649 0.0552 0.040 Uiso 1 1 calc R U
C22 C 1.33290(19) 0.4721(3) 0.05147(9) 0.0300(7) Uani 1 1 d . .
H22 H 1.3558 0.4455 0.0307 0.036 Uiso 1 1 calc R U
C23 C 1.28581(17) 0.3827(3) 0.06839(8) 0.0225(6) Uani 1 1 d . .
C24 C 1.26926(17) 0.2393(3) 0.05870(8) 0.0229(6) Uani 1 1 d . .
C25 C 1.29418(19) 0.1738(4) 0.02839(9) 0.0290(7) Uani 1 1 d . .
H25 H 1.3222 0.2210 0.0122 0.035 Uiso 1 1 calc R U
C26 C 1.2769(2) 0.0378(4) 0.02255(9) 0.0328(8) Uani 1 1 d . .
H26 H 1.2935 -0.0083 0.0025 0.039 Uiso 1 1 calc R U
C27 C 1.2344(2) -0.0292(3) 0.04691(9) 0.0316(8) Uani 1 1 d . .
H27 H 1.2212 -0.1205 0.0431 0.038 Uiso 1 1 calc R U
C28 C 1.21171(18) 0.0405(3) 0.07679(9) 0.0255(7) Uani 1 1 d . .
H28 H 1.1840 -0.0059 0.0933 0.031 Uiso 1 1 calc R U
C29 C 1.07281(19) 0.3500(3) 0.05724(8) 0.0269(7) Uani 1 1 d . .
H29A H 1.0970 0.4372 0.0551 0.040 Uiso 1 1 calc R U
H29B H 1.0175 0.3554 0.0474 0.040 Uiso 1 1 calc R U
H29C H 1.0979 0.2838 0.0433 0.040 Uiso 1 1 calc R U
C30 C 1.1719(2) 0.4291(4) 0.19471(9) 0.0410(9) Uani 1 1 d . .
H30A H 1.1313 0.3634 0.1970 0.062 Uiso 1 1 calc R U
H30B H 1.1606 0.5119 0.2070 0.062 Uiso 1 1 calc R U
H30C H 1.2222 0.3941 0.2061 0.062 Uiso 1 1 calc R U
C31 C 0.59315(19) 0.0255(4) 0.13036(9) 0.0307(7) Uani 1 1 d . .
H31 H 0.6092 -0.0278 0.1097 0.037 Uiso 1 1 calc R U
C32 C 0.5475(2) -0.0700(4) 0.15294(10) 0.0340(8) Uani 1 1 d . .
H32A H 0.5816 -0.1449 0.1625 0.041 Uiso 1 1 calc R U
H32B H 0.5326 -0.0211 0.1742 0.041 Uiso 1 1 calc R U
C33 C 0.4739(2) -0.1262(4) 0.12949(11) 0.0407(9) Uani 1 1 d . .
H33A H 0.4885 -0.1800 0.1090 0.049 Uiso 1 1 calc R U
H33B H 0.4457 -0.1847 0.1448 0.049 Uiso 1 1 calc R U
C34 C 0.4215(2) -0.0102(4) 0.11421(13) 0.0482(11) Uani 1 1 d . .
H34A H 0.4046 0.0398 0.1349 0.058 Uiso 1 1 calc R U
H34B H 0.3746 -0.0460 0.0989 0.058 Uiso 1 1 calc R U
C35 C 0.46448(19) 0.0866(4) 0.09055(11) 0.0388(9) Uani 1 1 d . .
H35A H 0.4761 0.0395 0.0683 0.047 Uiso 1 1 calc R U
H35B H 0.4305 0.1634 0.0825 0.047 Uiso 1 1 calc R U
C36 C 0.54132(19) 0.1377(4) 0.11317(10) 0.0342(8) Uani 1 1 d . .
H36 H 0.5263 0.1914 0.1340 0.041 Uiso 1 1 calc R U
C37 C 0.73085(19) -0.0205(3) 0.15338(9) 0.0298(7) Uani 1 1 d . .
H37A H 0.7092 -0.1103 0.1566 0.036 Uiso 1 1 calc R U
H37B H 0.7717 -0.0027 0.1745 0.036 Uiso 1 1 calc R U
C38 C 0.76554(17) -0.0151(3) 0.11734(9) 0.0240(7) Uani 1 1 d . .
C39 C 0.81116(18) -0.1151(3) 0.10410(9) 0.0278(7) Uani 1 1 d . .
H39 H 0.8159 -0.2003 0.1155 0.033 Uiso 1 1 calc R U
C40 C 0.84968(19) -0.0872(3) 0.07385(9) 0.0298(7) Uani 1 1 d . .
H40 H 0.8799 -0.1541 0.0644 0.036 Uiso 1 1 calc R U
C41 C 0.84320(18) 0.0412(3) 0.05742(9) 0.0288(7) Uani 1 1 d . .
H41 H 0.8701 0.0621 0.0375 0.035 Uiso 1 1 calc R U
C42 C 0.79573(17) 0.1375(3) 0.07149(8) 0.0222(6) Uani 1 1 d . .
C43 C 0.78507(18) 0.2802(3) 0.06027(8) 0.0244(7) Uani 1 1 d . .
C44 C 0.8164(2) 0.3387(4) 0.03071(9) 0.0326(8) Uani 1 1 d . .
H44 H 0.8437 0.2859 0.0154 0.039 Uiso 1 1 calc R U
C45 C 0.8066(2) 0.4762(4) 0.02433(10) 0.0403(9) Uani 1 1 d . .
H45 H 0.8279 0.5178 0.0049 0.048 Uiso 1 1 calc R U
C46 C 0.7647(2) 0.5515(4) 0.04714(10) 0.0389(9) Uani 1 1 d . .
H46 H 0.7572 0.6444 0.0431 0.047 Uiso 1 1 calc R U
C47 C 0.7342(2) 0.4878(3) 0.07591(9) 0.0302(7) Uani 1 1 d . .
H47 H 0.7062 0.5396 0.0911 0.036 Uiso 1 1 calc R U
C48 C 0.55318(19) 0.3710(3) 0.09220(9) 0.0307(7) Uani 1 1 d . .
H48A H 0.4959 0.3645 0.0877 0.037 Uiso 1 1 calc R U
H48B H 0.5700 0.4276 0.0728 0.037 Uiso 1 1 calc R U
C49 C 0.57951(18) 0.4329(3) 0.12996(9) 0.0269(7) Uani 1 1 d . .
C50 C 0.53974(19) 0.5266(3) 0.14885(10) 0.0301(7) Uani 1 1 d . .
H50 H 0.4887 0.5539 0.1391 0.036 Uiso 1 1 calc R U
C51 C 0.5770(2) 0.5797(3) 0.18269(10) 0.0329(8) Uani 1 1 d . .
H51 H 0.5500 0.6395 0.1963 0.039 Uiso 1 1 calc R U
C52 C 0.65415(19) 0.5433(3) 0.19602(9) 0.0299(7) Uani 1 1 d . .
H52 H 0.6806 0.5822 0.2178 0.036 Uiso 1 1 calc R U
C53 C 0.69151(18) 0.4479(3) 0.17627(8) 0.0230(6) Uani 1 1 d . .
C54 C 0.77141(17) 0.3920(3) 0.18581(8) 0.0230(6) Uani 1 1 d . .
C55 C 0.82446(19) 0.4334(3) 0.21649(9) 0.0280(7) Uani 1 1 d . .
H55 H 0.8113 0.5034 0.2318 0.034 Uiso 1 1 calc R U
C56 C 0.89721(19) 0.3695(4) 0.22405(9) 0.0327(8) Uani 1 1 d . .
H56 H 0.9333 0.3947 0.2448 0.039 Uiso 1 1 calc R U
C57 C 0.91541(19) 0.2670(3) 0.20020(9) 0.0307(7) Uani 1 1 d . .
H57 H 0.9637 0.2217 0.2048 0.037 Uiso 1 1 calc R U
C58 C 0.86094(18) 0.2337(3) 0.16968(9) 0.0250(7) Uani 1 1 d . .
H58 H 0.8742 0.1667 0.1535 0.030 Uiso 1 1 calc R U
C59 C 0.6577(2) 0.1167(4) 0.19164(9) 0.0337(8) Uani 1 1 d . .
H59A H 0.6170 0.1840 0.1919 0.051 Uiso 1 1 calc R U
H59B H 0.7068 0.1514 0.2045 0.051 Uiso 1 1 calc R U
H59C H 0.6434 0.0357 0.2040 0.051 Uiso 1 1 calc R U
C60 C 0.5866(2) 0.1911(4) 0.05144(9) 0.0360(8) Uani 1 1 d . .
H60A H 0.6095 0.1022 0.0504 0.054 Uiso 1 1 calc R U
H60B H 0.6162 0.2552 0.0389 0.054 Uiso 1 1 calc R U
H60C H 0.5327 0.1893 0.0393 0.054 Uiso 1 1 calc R U
N1 N 1.08210(14) 0.3088(3) 0.09749(7) 0.0227(5) Uani 1 1 d . .
N2 N 1.15190(14) 0.1491(3) 0.14886(7) 0.0218(5) Uani 1 1 d . .
N3 N 1.29126(15) 0.2405(3) 0.16046(7) 0.0228(6) Uani 1 1 d . .
N4 N 1.17447(15) 0.4571(3) 0.15413(7) 0.0229(6) Uani 1 1 d . .
N5 N 1.25239(14) 0.4211(2) 0.09858(7) 0.0209(5) Uani 1 1 d . .
N6 N 1.22822(14) 0.1732(2) 0.08304(7) 0.0211(5) Uani 1 1 d . .
N7 N 0.66685(14) 0.0843(3) 0.15206(7) 0.0211(5) Uani 1 1 d . .
N8 N 0.75697(14) 0.1074(2) 0.10071(7) 0.0194(5) Uani 1 1 d . .
N9 N 0.74318(15) 0.3537(3) 0.08295(7) 0.0230(6) Uani 1 1 d . .
N10 N 0.58888(15) 0.2324(3) 0.09118(7) 0.0269(6) Uani 1 1 d . .
N11 N 0.65268(14) 0.3915(2) 0.14462(7) 0.0225(5) Uani 1 1 d . .
N12 N 0.78917(14) 0.2930(2) 0.16196(7) 0.0214(5) Uani 1 1 d . .
F1 F 1.05476(13) -0.1578(2) 0.00704(6) 0.0457(5) Uani 1 1 d . .
F2 F 0.97729(12) -0.2970(2) 0.03654(6) 0.0446(5) Uani 1 1 d . .
F3 F 1.11180(13) -0.3107(2) 0.04959(6) 0.0454(5) Uani 1 1 d . .
F4 F 1.04675(15) -0.1281(2) 0.06882(7) 0.0593(7) Uani 1 1 d . .
F5 F 0.82673(12) 0.7235(2) 0.18529(6) 0.0427(5) Uani 1 1 d . .
F6 F 0.92008(14) 0.7210(2) 0.23741(7) 0.0573(7) Uani 1 1 d . .
F7 F 0.80450(14) 0.8332(3) 0.23727(6) 0.0593(7) Uani 1 1 d . .
F8 F 0.89650(13) 0.9130(2) 0.20291(7) 0.0523(6) Uani 1 1 d . .
F9 F 1.39698(15) 0.6172(3) 0.20649(11) 0.1021(13) Uani 1 1 d . .
F10 F 1.30380(15) 0.7193(3) 0.23534(7) 0.0660(7) Uani 1 1 d . .
F11 F 1.33647(16) 0.8064(3) 0.18364(7) 0.0650(7) Uani 1 1 d . .
F12 F 1.42434(15) 0.8157(3) 0.23697(9) 0.0769(9) Uani 1 1 d . .
F13 F 1.37847(16) 0.1488(2) -0.04354(7) 0.0627(7) Uani 1 1 d . .
F14 F 1.50713(14) 0.2037(3) -0.03809(7) 0.0633(7) Uani 1 1 d . .
F15 F 1.4160(2) 0.3132(3) -0.07893(8) 0.0990(13) Uani 1 1 d . .
F16 F 1.41826(16) 0.3472(2) -0.01679(7) 0.0667(8) Uani 1 1 d . .
Fe1 Fe 1.19806(2) 0.28951(4) 0.12334(2) 0.01876(12) Uani 1 1 d . .
Fe2 Fe 0.70123(2) 0.24641(4) 0.12177(2) 0.01881(12) Uani 1 1 d . .
B1 B 1.0471(3) -0.2227(4) 0.04065(12) 0.0349(9) Uani 1 1 d . .
B2 B 0.8626(2) 0.7985(4) 0.21605(11) 0.0323(9) Uani 1 1 d . .
B3 B 1.3671(3) 0.7372(4) 0.21652(13) 0.0394(10) Uani 1 1 d . .
B4 B 1.4305(3) 0.2547(4) -0.04421(12) 0.0351(9) Uani 1 1 d . .

loop_
_atom_site_aniso_label
_atom_site_aniso_U_11
_atom_site_aniso_U_22
_atom_site_aniso_U_33
_atom_site_aniso_U_23
_atom_site_aniso_U_13
_atom_site_aniso_U_12
C1 0.0256(17) 0.036(2) 0.0305(18) -0.0056(15) 0.0026(14) 0.0064(14)
C2 0.0218(17) 0.0267(18) 0.052(2) 0.0030(16) 0.0010(15) 0.0007(13)
C3 0.0269(18) 0.036(2) 0.049(2) 0.0066(17) 0.0101(16) 0.0117(15)
C4 0.033(2) 0.037(2) 0.053(2) 0.0050(17) 0.0133(17) 0.0055(16)
C5 0.0299(18) 0.0283(18) 0.041(2) -0.0051(15) 0.0104(15) 0.0014(14)
C6 0.0246(17) 0.0332(19) 0.039(2) -0.0038(15) 0.0050(14) 0.0044(14)
C7 0.0201(16) 0.0270(17) 0.0309(17) 0.0015(14) 0.0002(13) -0.0029(13)
C8 0.0205(16) 0.0228(16) 0.0297(17) -0.0018(13) 0.0035(13) 0.0020(12)
C9 0.0233(17) 0.0307(18) 0.0363(19) 0.0025(15) 0.0087(14) -0.0002(14)
C10 0.0359(19) 0.0269(18) 0.0357(19) 0.0038(14) 0.0132(15) 0.0005(14)
C11 0.0376(19) 0.0290(18) 0.0251(17) 0.0031(14) 0.0056(14) 0.0026(14)
C12 0.0268(16) 0.0242(16) 0.0215(16) -0.0016(13) 0.0051(13) 0.0041(13)
C13 0.0277(17) 0.0257(17) 0.0209(15) -0.0012(13) 0.0027(13) 0.0033(13)
C14 0.0348(19) 0.0337(19) 0.0236(17) 0.0029(14) 0.0013(14) 0.0036(15)
C15 0.0333(19) 0.042(2) 0.0284(18) 0.0000(15) -0.0059(15) 0.0080(16)
C16 0.0239(17) 0.0337(19) 0.0357(19) -0.0060(15) -0.0004(14) 0.0014(14)
C17 0.0229(16) 0.0252(17) 0.0290(17) -0.0029(13) 0.0033(13) 0.0017(13)
C18 0.0301(18) 0.0318(19) 0.040(2) -0.0129(15) 0.0066(15) -0.0059(14)
C19 0.0177(15) 0.0244(17) 0.0321(17) -0.0029(13) -0.0007(13) -0.0006(12)
C20 0.0251(17) 0.0243(17) 0.040(2) 0.0002(14) -0.0034(14) -0.0038(13)
C21 0.0309(18) 0.0271(18) 0.040(2) 0.0094(15) 0.0020(15) -0.0086(14)
C22 0.0292(18) 0.038(2) 0.0224(16) 0.0037(14) 0.0029(13) -0.0032(15)
C23 0.0207(15) 0.0260(17) 0.0198(15) 0.0013(12) -0.0010(12) -0.0001(12)
C24 0.0214(16) 0.0265(17) 0.0194(15) 0.0008(12) -0.0010(12) 0.0020(12)
C25 0.0277(17) 0.040(2) 0.0195(16) -0.0026(14) 0.0026(13) 0.0008(14)
C26 0.0379(19) 0.036(2) 0.0244(17) -0.0112(14) 0.0042(14) 0.0032(15)
C27 0.0364(19) 0.0261(18) 0.0301(18) -0.0069(14) -0.0023(15) -0.0007(14)
C28 0.0238(16) 0.0253(17) 0.0261(17) -0.0006(13) -0.0008(13) -0.0013(13)
C29 0.0287(17) 0.0288(17) 0.0213(16) 0.0008(13) -0.0021(13) 0.0002(13)
C30 0.054(2) 0.042(2) 0.0273(19) -0.0028(16) 0.0071(17) 0.0092(18)
C31 0.0262(17) 0.0361(19) 0.0289(18) -0.0027(14) 0.0004(14) -0.0027(14)
C32 0.0328(19) 0.037(2) 0.0334(19) -0.0035(15) 0.0087(15) -0.0109(15)
C33 0.034(2) 0.042(2) 0.049(2) -0.0122(18) 0.0112(17) -0.0068(16)
C34 0.0189(18) 0.044(2) 0.082(3) -0.019(2) 0.0060(18) -0.0081(16)
C35 0.0234(18) 0.036(2) 0.053(2) -0.0115(17) -0.0078(16) 0.0030(15)
C36 0.0208(17) 0.035(2) 0.045(2) -0.0023(16) -0.0010(15) -0.0031(14)
C37 0.0303(18) 0.0227(17) 0.0365(19) 0.0067(14) 0.0053(15) 0.0058(13)
C38 0.0189(15) 0.0214(16) 0.0307(17) 0.0006(13) 0.0003(13) -0.0001(12)
C39 0.0240(17) 0.0208(16) 0.0371(19) -0.0010(14) -0.0002(14) 0.0039(13)
C40 0.0242(17) 0.0296(18) 0.0345(18) -0.0095(14) 0.0005(14) 0.0060(14)
C41 0.0231(16) 0.0370(19) 0.0267(17) -0.0054(14) 0.0057(13) -0.0007(14)
C42 0.0193(15) 0.0288(17) 0.0171(15) -0.0041(12) -0.0022(12) -0.0018(12)
C43 0.0247(16) 0.0289(17) 0.0185(15) 0.0005(13) -0.0005(12) -0.0027(13)
C44 0.0350(19) 0.039(2) 0.0233(17) 0.0036(14) 0.0040(14) -0.0028(15)
C45 0.052(2) 0.041(2) 0.0277(19) 0.0109(16) 0.0030(16) -0.0070(18)
C46 0.055(2) 0.0281(19) 0.0318(19) 0.0106(15) -0.0018(17) -0.0021(17)
C47 0.0367(19) 0.0239(17) 0.0280(18) -0.0001(14) -0.0027(14) 0.0017(14)
C48 0.0236(17) 0.0322(19) 0.0329(18) -0.0040(14) -0.0079(14) 0.0086(14)
C49 0.0193(16) 0.0277(17) 0.0322(18) 0.0001(14) -0.0016(13) 0.0041(13)
C50 0.0235(17) 0.0271(18) 0.040(2) -0.0017(14) 0.0038(14) 0.0061(13)
C51 0.0322(19) 0.0312(19) 0.0368(19) -0.0055(15) 0.0099(15) 0.0056(15)
C52 0.0308(18) 0.0281(18) 0.0311(18) -0.0055(14) 0.0051(14) 0.0025(14)
C53 0.0244(16) 0.0206(16) 0.0234(16) -0.0016(12) 0.0020(13) -0.0003(12)
C54 0.0225(16) 0.0218(16) 0.0248(16) 0.0001(12) 0.0039(12) -0.0004(12)
C55 0.0296(18) 0.0305(18) 0.0231(16) -0.0047(13) 0.0009(13) -0.0007(14)
C56 0.0273(18) 0.039(2) 0.0287(18) -0.0003(15) -0.0062(14) -0.0048(15)
C57 0.0231(17) 0.0310(19) 0.0354(19) 0.0013(15) -0.0046(14) 0.0010(14)
C58 0.0216(16) 0.0220(16) 0.0314(17) 0.0007(13) 0.0038(13) 0.0019(12)
C59 0.041(2) 0.037(2) 0.0227(17) -0.0008(14) 0.0035(15) -0.0069(16)
C60 0.0328(19) 0.040(2) 0.0308(19) -0.0089(15) -0.0107(15) 0.0077(16)
N1 0.0213(13) 0.0245(14) 0.0218(13) -0.0012(11) 0.0016(10) 0.0017(10)
N2 0.0222(13) 0.0238(14) 0.0196(13) -0.0025(10) 0.0033(10) 0.0038(10)
N3 0.0221(13) 0.0233(14) 0.0225(13) -0.0029(11) 0.0013(10) 0.0029(10)
N4 0.0248(14) 0.0249(14) 0.0191(13) -0.0020(10) 0.0032(10) 0.0028(11)
N5 0.0183(13) 0.0209(13) 0.0225(13) -0.0030(10) 0.0000(10) 0.0007(10)
N6 0.0188(13) 0.0216(14) 0.0221(13) -0.0007(10) -0.0002(10) 0.0010(10)
N7 0.0192(13) 0.0242(14) 0.0195(13) -0.0017(10) 0.0017(10) 0.0003(10)
N8 0.0163(12) 0.0200(13) 0.0210(13) -0.0014(10) -0.0008(10) -0.0007(10)
N9 0.0236(14) 0.0213(14) 0.0229(13) 0.0012(11) -0.0013(10) 0.0001(10)
N10 0.0248(14) 0.0232(14) 0.0304(15) -0.0023(11) -0.0035(11) 0.0047(11)
N11 0.0215(13) 0.0195(13) 0.0260(14) 0.0009(10) 0.0018(11) 0.0025(10)
N12 0.0211(13) 0.0203(13) 0.0229(13) 0.0001(10) 0.0032(10) 0.0011(10)
F1 0.0490(13) 0.0424(13) 0.0500(13) 0.0133(10) 0.0213(10) 0.0050(10)
F2 0.0471(13) 0.0443(13) 0.0458(13) -0.0108(10) 0.0178(10) -0.0178(10)
F3 0.0526(14) 0.0392(12) 0.0456(13) 0.0107(10) 0.0109(10) 0.0000(10)
F4 0.0709(16) 0.0517(15) 0.0628(15) -0.0315(12) 0.0344(13) -0.0293(12)
F5 0.0446(12) 0.0408(12) 0.0398(12) -0.0015(9) -0.0038(9) 0.0067(10)
F6 0.0456(14) 0.0568(15) 0.0613(15) 0.0175(12) -0.0198(11) 0.0057(11)
F7 0.0525(15) 0.093(2) 0.0354(13) -0.0026(12) 0.0171(11) 0.0093(13)
F8 0.0397(12) 0.0465(14) 0.0684(16) 0.0174(12) 0.0002(11) -0.0097(10)
F9 0.0403(15) 0.075(2) 0.180(3) -0.075(2) -0.0210(18) 0.0212(14)
F10 0.0656(17) 0.090(2) 0.0448(14) -0.0046(13) 0.0154(12) -0.0076(14)
F11 0.0792(18) 0.0656(17) 0.0477(14) 0.0030(12) 0.0010(13) -0.0292(14)
F12 0.0510(16) 0.0624(17) 0.104(2) -0.0286(16) -0.0355(15) -0.0021(13)
F13 0.0791(18) 0.0490(15) 0.0667(16) -0.0226(12) 0.0334(14) -0.0145(13)
F14 0.0521(15) 0.092(2) 0.0470(14) -0.0135(13) 0.0119(11) 0.0085(14)
F15 0.161(3) 0.084(2) 0.0659(18) 0.0437(16) 0.064(2) 0.082(2)
F16 0.0901(19) 0.0448(14) 0.0782(18) -0.0320(13) 0.0568(16) -0.0227(13)
Fe1 0.0183(2) 0.0192(2) 0.0185(2) -0.00161(17) 0.00177(16) 0.00005(17)
Fe2 0.0177(2) 0.0188(2) 0.0192(2) -0.00038(17) 0.00008(16) 0.00258(16)
B1 0.045(2) 0.027(2) 0.037(2) -0.0049(17) 0.0214(19) -0.0061(18)
B2 0.030(2) 0.035(2) 0.031(2) 0.0071(17) 0.0033(16) 0.0028(17)
B3 0.039(2) 0.035(2) 0.042(2) -0.0088(19) 0.0007(19) -0.0056(18)
B4 0.051(3) 0.024(2) 0.034(2) -0.0006(16) 0.0217(19) 0.0035(18)

loop_
_atom_type_symbol
_atom_type_description
_atom_type_scat_dispersion_real
_atom_type_scat_dispersion_imag
_atom_type_scat_source
C C 0.0033 0.0016 'International Tables Vol C Tables 4.2.6.8 and 6.1.1.4'
N N 0.0061 0.0033 'International Tables Vol C Tables 4.2.6.8 and 6.1.1.4'
F F 0.0171 0.0103 'International Tables Vol C Tables 4.2.6.8 and 6.1.1.4'
Fe Fe 0.3463 0.8444 'International Tables Vol C Tables 4.2.6.8 and 6.1.1.4'
B B 0.0013 0.0007 'International Tables Vol C Tables 4.2.6.8 and 6.1.1.4'
H H 0.0000 0.0000 'International Tables Vol C Tables 4.2.6.8 and 6.1.1.4'

loop_
_geom_angle_atom_site_label_1
_geom_angle_atom_site_label_2
_geom_angle_atom_site_label_3
_geom_angle
C6 C1 C2 113.9(3)
C6 C1 N1 109.7(3)
C2 C1 N1 115.2(3)
C6 C1 H1 105.7
C2 C1 H1 105.7
N1 C1 H1 105.7
C1 C2 C3 112.3(3)
C1 C2 H2A 109.2
C3 C2 H2A 109.2
C1 C2 H2B 109.2
C3 C2 H2B 109.2
H2A C2 H2B 107.9
C4 C3 C2 111.5(3)
C4 C3 H3A 109.3
C2 C3 H3A 109.3
C4 C3 H3B 109.3
C2 C3 H3B 109.3
H3A C3 H3B 108.0
C3 C4 C5 109.4(3)
C3 C4 H4A 109.8
C5 C4 H4A 109.8
C3 C4 H4B 109.8
C5 C4 H4B 109.8
H4A C4 H4B 108.2
C6 C5 C4 110.3(3)
C6 C5 H5A 109.6
C4 C5 H5A 109.6
C6 C5 H5B 109.6
C4 C5 H5B 109.6
H5A C5 H5B 108.1
C1 C6 N4 110.1(3)
C1 C6 C5 112.3(3)
N4 C6 C5 113.8(3)
C1 C6 H6 106.7
N4 C6 H6 106.7
C5 C6 H6 106.7
N1 C7 C8 108.9(2)
N1 C7 H7A 109.9
C8 C7 H7A 109.9
N1 C7 H7B 109.9
C8 C7 H7B 109.9
H7A C7 H7B 108.3
N2 C8 C9 120.5(3)
N2 C8 C7 112.0(3)
C9 C8 C7 127.5(3)
C8 C9 C10 118.8(3)
C8 C9 H9 120.6
C10 C9 H9 120.6
C11 C10 C9 120.2(3)
C11 C10 H10 119.9
C9 C10 H10 119.9
C10 C11 C12 118.8(3)
C10 C11 H11 120.6
C12 C11 H11 120.6
N2 C12 C11 120.3(3)
N2 C12 C13 111.6(3)
C11 C12 C13 128.0(3)
N3 C13 C14 121.5(3)
N3 C13 C12 114.2(3)
C14 C13 C12 124.3(3)
C15 C14 C13 120.1(3)
C15 C14 H14 119.9
C13 C14 H14 119.9
C14 C15 C16 118.6(3)
C14 C15 H15 120.7
C16 C15 H15 120.7
C17 C16 C15 119.0(3)
C17 C16 H16 120.5
C15 C16 H16 120.5
N3 C17 C16 123.3(3)
N3 C17 H17 118.4
C16 C17 H17 118.4
N4 C18 C19 110.1(3)
N4 C18 H18A 109.6
C19 C18 H18A 109.6
N4 C18 H18B 109.6
C19 C18 H18B 109.6
H18A C18 H18B 108.1
N5 C19 C20 120.8(3)
N5 C19 C18 112.2(3)
C20 C19 C18 126.4(3)
C21 C20 C19 119.3(3)
C21 C20 H20 120.4
C19 C20 H20 120.4
C20 C21 C22 119.9(3)
C20 C21 H21 120.1
C22 C21 H21 120.1
C23 C22 C21 118.4(3)
C23 C22 H22 120.8
C21 C22 H22 120.8
N5 C23 C22 121.0(3)
N5 C23 C24 111.7(3)
C22 C23 C24 127.3(3)
N6 C24 C25 122.0(3)
N6 C24 C23 113.8(3)
C25 C24 C23 124.2(3)
C26 C25 C24 119.1(3)
C26 C25 H25 120.4
C24 C25 H25 120.4
C25 C26 C27 119.1(3)
C25 C26 H26 120.5
C27 C26 H26 120.5
C28 C27 C26 119.4(3)
C28 C27 H27 120.3
C26 C27 H27 120.3
N6 C28 C27 122.5(3)
N6 C28 H28 118.8
C27 C28 H28 118.8
N1 C29 H29A 109.5
N1 C29 H29B 109.5
H29A C29 H29B 109.5
N1 C29 H29C 109.5
H29A C29 H29C 109.5
H29B C29 H29C 109.5
N4 C30 H30A 109.5
N4 C30 H30B 109.5
H30A C30 H30B 109.5
N4 C30 H30C 109.5
H30A C30 H30C 109.5
H30B C30 H30C 109.5
C36 C31 N7 109.5(3)
C36 C31 C32 111.0(3)
N7 C31 C32 114.5(3)
C36 C31 H31 107.2
N7 C31 H31 107.2
C32 C31 H31 107.2
C33 C32 C31 112.0(3)
C33 C32 H32A 109.2
C31 C32 H32A 109.2
C33 C32 H32B 109.2
C31 C32 H32B 109.2
H32A C32 H32B 107.9
C34 C33 C32 109.2(3)
C34 C33 H33A 109.8
C32 C33 H33A 109.8
C34 C33 H33B 109.8
C32 C33 H33B 109.8
H33A C33 H33B 108.3
C33 C34 C35 111.5(3)
C33 C34 H34A 109.3
C35 C34 H34A 109.3
C33 C34 H34B 109.3
C35 C34 H34B 109.3
H34A C34 H34B 108.0
C36 C35 C34 110.6(3)
C36 C35 H35A 109.5
C34 C35 H35A 109.5
C36 C35 H35B 109.5
C34 C35 H35B 109.5
H35A C35 H35B 108.1
C31 C36 C35 113.0(3)
C31 C36 N10 109.7(3)
C35 C36 N10 113.8(3)
C31 C36 H36 106.6
C35 C36 H36 106.6
N10 C36 H36 106.6
N7 C37 C38 109.0(2)
N7 C37 H37A 109.9
C38 C37 H37A 109.9
N7 C37 H37B 109.9
C38 C37 H37B 109.9
H37A C37 H37B 108.3
N8 C38 C39 121.0(3)
N8 C38 C37 112.6(3)
C39 C38 C37 125.8(3)
C40 C39 C38 119.3(3)
C40 C39 H39 120.4
C38 C39 H39 120.4
C39 C40 C41 119.9(3)
C39 C40 H40 120.1
C41 C40 H40 120.1
C42 C41 C40 118.5(3)
C42 C41 H41 120.7
C40 C41 H41 120.7
N8 C42 C41 120.8(3)
N8 C42 C43 111.6(3)
C41 C42 C43 127.4(3)
N9 C43 C44 122.3(3)
N9 C43 C42 113.3(3)
C44 C43 C42 124.3(3)
C45 C44 C43 118.9(3)
C45 C44 H44 120.5
C43 C44 H44 120.5
C44 C45 C46 119.3(3)
C44 C45 H45 120.4
C46 C45 H45 120.4
C47 C46 C45 119.3(3)
C47 C46 H46 120.4
C45 C46 H46 120.4
N9 C47 C46 122.8(3)
N9 C47 H47 118.6
C46 C47 H47 118.6
N10 C48 C49 108.8(3)
N10 C48 H48A 109.9
C49 C48 H48A 109.9
N10 C48 H48B 109.9
C49 C48 H48B 109.9
H48A C48 H48B 108.3
N11 C49 C50 120.2(3)
N11 C49 C48 111.9(3)
C50 C49 C48 127.9(3)
C49 C50 C51 119.1(3)
C49 C50 H50 120.5
C51 C50 H50 120.5
C52 C51 C50 120.0(3)
C52 C51 H51 120.0
C50 C51 H51 120.0
C51 C52 C53 118.9(3)
C51 C52 H52 120.6
C53 C52 H52 120.6
N11 C53 C52 120.2(3)
N11 C53 C54 111.8(3)
C52 C53 C54 128.0(3)
N12 C54 C55 122.3(3)
N12 C54 C53 113.9(3)
C55 C54 C53 123.8(3)
C56 C55 C54 119.3(3)
C56 C55 H55 120.4
C54 C55 H55 120.4
C55 C56 C57 118.9(3)
C55 C56 H56 120.6
C57 C56 H56 120.6
C58 C57 C56 118.8(3)
C58 C57 H57 120.6
C56 C57 H57 120.6
N12 C58 C57 123.5(3)
N12 C58 H58 118.2
C57 C58 H58 118.2
N7 C59 H59A 109.5
N7 C59 H59B 109.5
H59A C59 H59B 109.5
N7 C59 H59C 109.5
H59A C59 H59C 109.5
H59B C59 H59C 109.5
N10 C60 H60A 109.5
N10 C60 H60B 109.5
H60A C60 H60B 109.5
N10 C60 H60C 109.5
H60A C60 H60C 109.5
H60B C60 H60C 109.5
C7 N1 C29 108.7(2)
C7 N1 C1 106.9(2)
C29 N1 C1 112.4(2)
C7 N1 Fe1 106.49(18)
C29 N1 Fe1 114.96(18)
C1 N1 Fe1 106.87(18)
C8 N2 C12 121.0(3)
C8 N2 Fe1 120.0(2)
C12 N2 Fe1 119.0(2)
C17 N3 C13 117.4(3)
C17 N3 Fe1 128.5(2)
C13 N3 Fe1 113.9(2)
C18 N4 C30 108.5(3)
C18 N4 C6 107.7(3)
C30 N4 C6 111.1(3)
C18 N4 Fe1 107.31(18)
C30 N4 Fe1 114.6(2)
C6 N4 Fe1 107.31(18)
C19 N5 C23 120.6(3)
C19 N5 Fe1 120.0(2)
C23 N5 Fe1 118.8(2)
C28 N6 C24 117.9(3)
C28 N6 Fe1 127.9(2)
C24 N6 Fe1 114.2(2)
C59 N7 C37 107.1(2)
C59 N7 C31 112.6(2)
C37 N7 C31 107.8(2)
C59 N7 Fe2 114.67(19)
C37 N7 Fe2 106.60(18)
C31 N7 Fe2 107.69(18)
C38 N8 C42 120.5(3)
C38 N8 Fe2 119.9(2)
C42 N8 Fe2 119.1(2)
C47 N9 C43 117.3(3)
C47 N9 Fe2 128.0(2)
C43 N9 Fe2 114.7(2)
C60 N10 C48 108.6(3)
C60 N10 C36 113.1(3)
C48 N10 C36 107.0(3)
C60 N10 Fe2 115.1(2)
C48 N10 Fe2 105.98(18)
C36 N10 Fe2 106.57(18)
C49 N11 C53 121.4(3)
C49 N11 Fe2 119.7(2)
C53 N11 Fe2 118.8(2)
C58 N12 C54 117.2(3)
C58 N12 Fe2 128.3(2)
C54 N12 Fe2 114.29(19)
N5 Fe1 N2 175.05(10)
N5 Fe1 N6 81.44(10)
N2 Fe1 N6 96.08(10)
N5 Fe1 N3 94.77(10)
N2 Fe1 N3 81.13(10)
N6 Fe1 N3 94.90(10)
N5 Fe1 N4 81.62(10)
N2 Fe1 N4 101.21(10)
N6 Fe1 N4 162.23(10)
N3 Fe1 N4 91.82(10)
N5 Fe1 N1 103.18(10)
N2 Fe1 N1 81.18(10)
N6 Fe1 N1 93.26(10)
N3 Fe1 N1 161.19(10)
N4 Fe1 N1 85.41(10)
N8 Fe2 N11 175.66(11)
N8 Fe2 N9 81.11(10)
N11 Fe2 N9 97.61(11)
N8 Fe2 N12 95.03(10)
N11 Fe2 N12 80.92(10)
N9 Fe2 N12 94.57(10)
N8 Fe2 N7 81.49(10)
N11 Fe2 N7 100.11(10)
N9 Fe2 N7 161.85(10)
N12 Fe2 N7 92.05(10)
N8 Fe2 N10 102.72(10)
N11 Fe2 N10 81.47(10)
N9 Fe2 N10 93.57(10)
N12 Fe2 N10 161.42(10)
N7 Fe2 N10 85.26(10)
F4 B1 F2 109.8(3)
F4 B1 F1 110.0(3)
F2 B1 F1 109.6(3)
F4 B1 F3 109.5(3)
F2 B1 F3 109.6(3)
F1 B1 F3 108.2(3)
F8 B2 F7 111.1(3)
F8 B2 F6 110.0(3)
F7 B2 F6 109.7(3)
F8 B2 F5 108.4(3)
F7 B2 F5 107.5(3)
F6 B2 F5 110.1(3)
F9 B3 F10 112.1(4)
F9 B3 F12 111.5(4)
F10 B3 F12 111.0(4)
F9 B3 F11 107.9(4)
F10 B3 F11 104.9(3)
F12 B3 F11 109.3(3)
F15 B4 F13 107.7(4)
F15 B4 F16 110.6(3)
F13 B4 F16 108.8(3)
F15 B4 F14 109.8(3)
F13 B4 F14 108.7(3)
F16 B4 F14 111.2(4)

loop_
_geom_bond_atom_site_label_1
_geom_bond_atom_site_label_2
_geom_bond_distance
C1 C6 1.486(5)
C1 C2 1.506(4)
C1 N1 1.512(4)
C1 H1 0.9800
C2 C3 1.523(5)
C2 H2A 0.9700
C2 H2B 0.9700
C3 C4 1.494(5)
C3 H3A 0.9700
C3 H3B 0.9700
C4 C5 1.544(5)
C4 H4A 0.9700
C4 H4B 0.9700
C5 C6 1.530(4)
C5 H5A 0.9700
C5 H5B 0.9700
C6 N4 1.508(4)
C6 H6 0.9800
C7 N1 1.491(4)
C7 C8 1.496(4)
C7 H7A 0.9700
C7 H7B 0.9700
C8 N2 1.349(4)
C8 C9 1.379(4)
C9 C10 1.388(5)
C9 H9 0.9300
C10 C11 1.377(5)
C10 H10 0.9300
C11 C12 1.387(4)
C11 H11 0.9300
C12 N2 1.351(4)
C12 C13 1.464(4)
C13 N3 1.364(4)
C13 C14 1.383(4)
C14 C15 1.377(5)
C14 H14 0.9300
C15 C16 1.380(5)
C15 H15 0.9300
C16 C17 1.377(4)
C16 H16 0.9300
C17 N3 1.348(4)
C17 H17 0.9300
C18 N4 1.477(4)
C18 C19 1.507(4)
C18 H18A 0.9700
C18 H18B 0.9700
C19 N5 1.344(4)
C19 C20 1.383(4)
C20 C21 1.382(5)
C20 H20 0.9300
C21 C22 1.393(5)
C21 H21 0.9300
C22 C23 1.390(4)
C22 H22 0.9300
C23 N5 1.353(4)
C23 C24 1.469(4)
C24 N6 1.364(4)
C24 C25 1.386(4)
C25 C26 1.378(5)
C25 H25 0.9300
C26 C27 1.384(5)
C26 H26 0.9300
C27 C28 1.377(4)
C27 H27 0.9300
C28 N6 1.346(4)
C28 H28 0.9300
C29 N1 1.491(4)
C29 H29A 0.9600
C29 H29B 0.9600
C29 H29C 0.9600
C30 N4 1.494(4)
C30 H30A 0.9600
C30 H30B 0.9600
C30 H30C 0.9600
C31 C36 1.492(5)
C31 N7 1.498(4)
C31 C32 1.527(5)
C31 H31 0.9800
C32 C33 1.514(5)
C32 H32A 0.9700
C32 H32B 0.9700
C33 C34 1.503(5)
C33 H33A 0.9700
C33 H33B 0.9700
C34 C35 1.534(5)
C34 H34A 0.9700
C34 H34B 0.9700
C35 C36 1.526(4)
C35 H35A 0.9700
C35 H35B 0.9700
C36 N10 1.529(4)
C36 H36 0.9800
C37 N7 1.497(4)
C37 C38 1.504(4)
C37 H37A 0.9700
C37 H37B 0.9700
C38 N8 1.344(4)
C38 C39 1.381(4)
C39 C40 1.379(5)
C39 H39 0.9300
C40 C41 1.391(5)
C40 H40 0.9300
C41 C42 1.389(4)
C41 H41 0.9300
C42 N8 1.354(4)
C42 C43 1.464(4)
C43 N9 1.367(4)
C43 C44 1.384(4)
C44 C45 1.377(5)
C44 H44 0.9300
C45 C46 1.380(5)
C45 H45 0.9300
C46 C47 1.376(5)
C46 H46 0.9300
C47 N9 1.347(4)
C47 H47 0.9300
C48 N10 1.495(4)
C48 C49 1.498(4)
C48 H48A 0.9700
C48 H48B 0.9700
C49 N11 1.347(4)
C49 C50 1.381(4)
C50 C51 1.392(5)
C50 H50 0.9300
C51 C52 1.382(5)
C51 H51 0.9300
C52 C53 1.387(4)
C52 H52 0.9300
C53 N11 1.351(4)
C53 C54 1.464(4)
C54 N12 1.361(4)
C54 C55 1.384(4)
C55 C56 1.383(5)
C55 H55 0.9300
C56 C57 1.388(5)
C56 H56 0.9300
C57 C58 1.373(4)
C57 H57 0.9300
C58 N12 1.349(4)
C58 H58 0.9300
C59 N7 1.491(4)
C59 H59A 0.9600
C59 H59B 0.9600
C59 H59C 0.9600
C60 N10 1.483(4)
C60 H60A 0.9600
C60 H60B 0.9600
C60 H60C 0.9600
N1 Fe1 2.071(2)
N2 Fe1 1.892(3)
N3 Fe1 1.984(3)
N4 Fe1 2.057(2)
N5 Fe1 1.889(2)
N6 Fe1 1.974(2)
N7 Fe2 2.064(2)
N8 Fe2 1.886(2)
N9 Fe2 1.967(3)
N10 Fe2 2.074(3)
N11 Fe2 1.896(2)
N12 Fe2 1.982(2)
F1 B1 1.391(4)
F2 B1 1.388(5)
F3 B1 1.403(5)
F4 B1 1.377(4)
F5 B2 1.396(5)
F6 B2 1.384(4)
F7 B2 1.380(4)
F8 B2 1.379(4)
F9 B3 1.354(5)
F10 B3 1.367(5)
F11 B3 1.399(5)
F12 B3 1.373(5)
F13 B4 1.371(5)
F14 B4 1.389(5)
F15 B4 1.366(5)
F16 B4 1.379(4)

loop_
_geom_torsion_atom_site_label_1
_geom_torsion_atom_site_label_2
_geom_torsion_atom_site_label_3
_geom_torsion_atom_site_label_4
_geom_torsion
C6 C1 C2 C3 -49.3(4)
N1 C1 C2 C3 -177.3(3)
C1 C2 C3 C4 54.0(4)
C2 C3 C4 C5 -58.6(4)
C3 C4 C5 C6 58.5(4)
C2 C1 C6 N4 177.9(3)
N1 C1 C6 N4 -51.3(4)
C2 C1 C6 C5 49.9(4)
N1 C1 C6 C5 -179.3(3)
C4 C5 C6 C1 -54.2(4)
C4 C5 C6 N4 179.9(3)
N1 C7 C8 N2 -30.1(3)
N1 C7 C8 C9 152.9(3)
N2 C8 C9 C10 -1.9(5)
C7 C8 C9 C10 174.9(3)
C8 C9 C10 C11 -3.0(5)
C9 C10 C11 C12 4.0(5)
C10 C11 C12 N2 -0.3(5)
C10 C11 C12 C13 178.6(3)
N2 C12 C13 N3 1.2(4)
C11 C12 C13 N3 -177.8(3)
N2 C12 C13 C14 -179.7(3)
C11 C12 C13 C14 1.3(5)
N3 C13 C14 C15 3.1(5)
C12 C13 C14 C15 -176.0(3)
C13 C14 C15 C16 -0.6(5)
C14 C15 C16 C17 -2.5(5)
C15 C16 C17 N3 3.4(5)
N4 C18 C19 N5 -23.2(4)
N4 C18 C19 C20 165.4(3)
N5 C19 C20 C21 -1.5(5)
C18 C19 C20 C21 169.2(3)
C19 C20 C21 C22 -0.9(5)
C20 C21 C22 C23 1.6(5)
C21 C22 C23 N5 0.1(5)
C21 C22 C23 C24 -176.1(3)
N5 C23 C24 N6 -3.6(4)
C22 C23 C24 N6 172.9(3)
N5 C23 C24 C25 178.1(3)
C22 C23 C24 C25 -5.5(5)
N6 C24 C25 C26 0.2(5)
C23 C24 C25 C26 178.4(3)
C24 C25 C26 C27 0.7(5)
C25 C26 C27 C28 -1.3(5)
C26 C27 C28 N6 1.1(5)
C36 C31 C32 C33 55.5(4)
N7 C31 C32 C33 -179.9(3)
C31 C32 C33 C34 -58.2(4)
C32 C33 C34 C35 58.2(4)
C33 C34 C35 C36 -55.4(4)
N7 C31 C36 C35 -179.8(3)
C32 C31 C36 C35 -52.5(4)
N7 C31 C36 N10 52.0(4)
C32 C31 C36 N10 179.3(3)
C34 C35 C36 C31 52.6(4)
C34 C35 C36 N10 178.6(3)
N7 C37 C38 N8 25.5(4)
N7 C37 C38 C39 -163.1(3)
N8 C38 C39 C40 1.4(5)
C37 C38 C39 C40 -169.4(3)
C38 C39 C40 C41 1.0(5)
C39 C40 C41 C42 -1.8(5)
C40 C41 C42 N8 0.4(5)
C40 C41 C42 C43 175.3(3)
N8 C42 C43 N9 4.0(4)
C41 C42 C43 N9 -171.3(3)
N8 C42 C43 C44 -178.5(3)
C41 C42 C43 C44 6.2(5)
N9 C43 C44 C45 1.4(5)
C42 C43 C44 C45 -175.9(3)
C43 C44 C45 C46 -1.0(5)
C44 C45 C46 C47 0.4(5)
C45 C46 C47 N9 -0.1(5)
N10 C48 C49 N11 32.1(4)
N10 C48 C49 C50 -151.0(3)
N11 C49 C50 C51 1.5(5)
C48 C49 C50 C51 -175.2(3)
C49 C50 C51 C52 3.1(5)
C50 C51 C52 C53 -3.7(5)
C51 C52 C53 N11 -0.2(5)
C51 C52 C53 C54 -178.0(3)
N11 C53 C54 N12 -2.1(4)
C52 C53 C54 N12 175.9(3)
N11 C53 C54 C55 178.9(3)
C52 C53 C54 C55 -3.1(5)
N12 C54 C55 C56 -2.1(5)
C53 C54 C55 C56 176.9(3)
C54 C55 C56 C57 1.1(5)
C55 C56 C57 C58 0.7(5)
C56 C57 C58 N12 -1.8(5)
C8 C7 N1 C29 160.1(2)
C8 C7 N1 C1 -78.3(3)
C8 C7 N1 Fe1 35.7(3)
C6 C1 N1 C7 151.8(3)
C2 C1 N1 C7 -78.1(3)
C6 C1 N1 C29 -88.9(3)
C2 C1 N1 C29 41.1(4)
C6 C1 N1 Fe1 38.1(3)
C2 C1 N1 Fe1 168.2(2)
C9 C8 N2 C12 5.7(4)
C7 C8 N2 C12 -171.6(3)
C9 C8 N2 Fe1 -174.2(2)
C7 C8 N2 Fe1 8.6(3)
C11 C12 N2 C8 -4.6(4)
C13 C12 N2 C8 176.3(3)
C11 C12 N2 Fe1 175.2(2)
C13 C12 N2 Fe1 -3.8(3)
C16 C17 N3 C13 -1.0(4)
C16 C17 N3 Fe1 173.4(2)
C14 C13 N3 C17 -2.3(4)
C12 C13 N3 C17 176.8(3)
C14 C13 N3 Fe1 -177.5(2)
C12 C13 N3 Fe1 1.7(3)
C19 C18 N4 C30 155.5(3)
C19 C18 N4 C6 -84.0(3)
C19 C18 N4 Fe1 31.2(3)
C1 C6 N4 C18 153.0(3)
C5 C6 N4 C18 -79.9(3)
C1 C6 N4 C30 -88.3(3)
C5 C6 N4 C30 38.8(4)
C1 C6 N4 Fe1 37.7(3)
C5 C6 N4 Fe1 164.8(2)
C20 C19 N5 C23 3.2(4)
C18 C19 N5 C23 -168.7(3)
C20 C19 N5 Fe1 174.3(2)
C18 C19 N5 Fe1 2.4(3)
C22 C23 N5 C19 -2.5(4)
C24 C23 N5 C19 174.2(3)
C22 C23 N5 Fe1 -173.6(2)
C24 C23 N5 Fe1 3.1(3)
C27 C28 N6 C24 -0.3(4)
C27 C28 N6 Fe1 178.2(2)
C25 C24 N6 C28 -0.3(4)
C23 C24 N6 C28 -178.7(3)
C25 C24 N6 Fe1 -179.1(2)
C23 C24 N6 Fe1 2.6(3)
C38 C37 N7 C59 -156.9(3)
C38 C37 N7 C31 81.7(3)
C38 C37 N7 Fe2 -33.7(3)
C36 C31 N7 C59 88.1(3)
C32 C31 N7 C59 -37.2(4)
C36 C31 N7 C37 -153.9(3)
C32 C31 N7 C37 80.7(3)
C36 C31 N7 Fe2 -39.3(3)
C32 C31 N7 Fe2 -164.6(2)
C39 C38 N8 C42 -2.8(4)
C37 C38 N8 C42 169.1(3)
C39 C38 N8 Fe2 -175.0(2)
C37 C38 N8 Fe2 -3.1(3)
C41 C42 N8 C38 1.9(4)
C43 C42 N8 C38 -173.8(3)
C41 C42 N8 Fe2 174.2(2)
C43 C42 N8 Fe2 -1.5(3)
C46 C47 N9 C43 0.4(5)
C46 C47 N9 Fe2 -178.2(3)
C44 C43 N9 C47 -1.1(4)
C42 C43 N9 C47 176.5(3)
C44 C43 N9 Fe2 177.7(2)
C42 C43 N9 Fe2 -4.7(3)
C49 C48 N10 C60 -160.7(3)
C49 C48 N10 C36 76.9(3)
C49 C48 N10 Fe2 -36.6(3)
C31 C36 N10 C60 89.8(3)
C35 C36 N10 C60 -37.9(4)
C31 C36 N10 C48 -150.6(3)
C35 C36 N10 C48 81.6(3)
C31 C36 N10 Fe2 -37.6(3)
C35 C36 N10 Fe2 -165.3(2)
C50 C49 N11 C53 -5.5(5)
C48 C49 N11 C53 171.7(3)
C50 C49 N11 Fe2 172.0(2)
C48 C49 N11 Fe2 -10.8(4)
C52 C53 N11 C49 4.8(5)
C54 C53 N11 C49 -177.0(3)
C52 C53 N11 Fe2 -172.7(2)
C54 C53 N11 Fe2 5.5(3)
C57 C58 N12 C54 0.8(5)
C57 C58 N12 Fe2 -174.5(2)
C55 C54 N12 C58 1.1(4)
C53 C54 N12 C58 -177.9(3)
C55 C54 N12 Fe2 177.1(2)
C53 C54 N12 Fe2 -1.9(3)
C19 N5 Fe1 N6 -172.6(2)
C23 N5 Fe1 N6 -1.4(2)
C19 N5 Fe1 N3 -78.3(2)
C23 N5 Fe1 N3 92.8(2)
C19 N5 Fe1 N4 12.8(2)
C23 N5 Fe1 N4 -176.0(2)
C19 N5 Fe1 N1 96.0(2)
C23 N5 Fe1 N1 -92.8(2)
C8 N2 Fe1 N6 -82.3(2)
C12 N2 Fe1 N6 97.8(2)
C8 N2 Fe1 N3 -176.3(2)
C12 N2 Fe1 N3 3.8(2)
C8 N2 Fe1 N4 93.6(2)
C12 N2 Fe1 N4 -86.3(2)
C8 N2 Fe1 N1 10.1(2)
C12 N2 Fe1 N1 -169.8(2)
C38 N8 Fe2 N9 171.5(2)
C42 N8 Fe2 N9 -0.8(2)
C38 N8 Fe2 N12 77.7(2)
C42 N8 Fe2 N12 -94.6(2)
C38 N8 Fe2 N7 -13.6(2)
C42 N8 Fe2 N7 174.0(2)
C38 N8 Fe2 N10 -96.8(2)
C42 N8 Fe2 N10 90.9(2)
C49 N11 Fe2 N9 83.8(2)
C53 N11 Fe2 N9 -98.7(2)
C49 N11 Fe2 N12 177.2(2)
C53 N11 Fe2 N12 -5.2(2)
C49 N11 Fe2 N7 -92.3(2)
C53 N11 Fe2 N7 85.2(2)
C49 N11 Fe2 N10 -8.7(2)
C53 N11 Fe2 N10 168.8(2)
